data_4084582
loop_
_publ_author_name
'Sasamori, Takahiro'
'Suzuki, Yuko'
'Tokitoh, Norihiro'

_publ_section_title
;
 Isolation and Structural Characterization of a Lewis Base-Free
 Monolithioferrocene
;
_journal_issue 22
_journal_name_full Organometallics
_journal_page_first 6696
_journal_paper_doi 10.1021/om500898v
_journal_volume 33
_journal_year 2014
_chemical_absolute_configuration ad
_chemical_formula_moiety 'C38 H50 Fe'
_chemical_formula_sum 'C38 H50 Fe'
_chemical_formula_weight 562.63
_chemical_name_systematic
; 
 ? 
;
_space_group_IT_number 4
_symmetry_cell_setting monoclinic
_symmetry_Int_Tables_number 4
_symmetry_space_group_name_Hall 'P 2yb'
_symmetry_space_group_name_H-M 'P 1 21 1'
_atom_sites_solution_hydrogens geom
_atom_sites_solution_primary direct
_atom_sites_solution_secondary difmap
_audit_creation_method SHELXL-97
_cell_angle_alpha 90.00
_cell_angle_beta 92.0537(11)
_cell_angle_gamma 90.00
_cell_formula_units_Z 2
_cell_length_a 5.94760(10)
_cell_length_b 16.4899(3)
_cell_length_c 16.5463(3)
_cell_measurement_temperature 103(2)
_cell_measurement_theta_max 25.5
_cell_measurement_theta_min 1.23
_cell_volume 1621.74(5)
_computing_cell_refinement HKL2000
_computing_data_collection CrystalClear
_computing_data_reduction HKL2000
_computing_molecular_graphics 'Yadokari-XG 2011 (Wakita Nemoto et al., 2011)'
_computing_publication_material 'Yadokari-XG 2011 (Wakita,Nemoto et al., 2011)'
_computing_structure_refinement 'SHELXL-97 (Sheldrick, 1997)'
_computing_structure_solution SIR2004
_diffrn_ambient_temperature 103(2)
_diffrn_detector_area_resol_mean 28.5714
_diffrn_measured_fraction_theta_full 0.985
_diffrn_measured_fraction_theta_max 0.985
_diffrn_measurement_device_type 'Rigaku Saturn'
_diffrn_measurement_method \w
_diffrn_radiation_monochromator graphite
_diffrn_radiation_source 'fine-focus sealed tube'
_diffrn_radiation_type MoK\a
_diffrn_radiation_wavelength 0.71075
_diffrn_reflns_av_R_equivalents 0.0285
_diffrn_reflns_av_sigmaI/netI 0.0292
_diffrn_reflns_limit_h_max 7
_diffrn_reflns_limit_h_min -7
_diffrn_reflns_limit_k_max 18
_diffrn_reflns_limit_k_min -19
_diffrn_reflns_limit_l_max 18
_diffrn_reflns_limit_l_min -19
_diffrn_reflns_number 14461
_diffrn_reflns_theta_full 25.50
_diffrn_reflns_theta_max 25.50
_diffrn_reflns_theta_min 1.23
_exptl_absorpt_coefficient_mu 0.488
_exptl_absorpt_correction_T_max 0.9574
_exptl_absorpt_correction_T_min 0.9304
_exptl_absorpt_correction_type multi-scan
_exptl_absorpt_process_details
;
 MULABS - Empirical Correction for Absorption Anisotropy.
 Blessing, R. H., Acta Cryst., A51, 33-38 (1995).
;
_exptl_crystal_colour orange
_exptl_crystal_density_diffrn 1.152
_exptl_crystal_density_method 'not measured'
_exptl_crystal_description prism
_exptl_crystal_F_000 608
_exptl_crystal_size_max 0.15
_exptl_crystal_size_mid 0.10
_exptl_crystal_size_min 0.09
_refine_diff_density_max 0.916
_refine_diff_density_min -0.350
_refine_diff_density_rms 0.065
_refine_ls_abs_structure_details 'Flack H D (1983), Acta Cryst. A39, 876-881'
_refine_ls_abs_structure_Flack 0.05(2)
_refine_ls_extinction_method none
_refine_ls_goodness_of_fit_ref 1.053
_refine_ls_hydrogen_treatment constr
_refine_ls_matrix_type full
_refine_ls_number_parameters 380
_refine_ls_number_reflns 5319
_refine_ls_number_restraints 1
_refine_ls_restrained_S_all 1.053
_refine_ls_R_factor_all 0.0551
_refine_ls_R_factor_gt 0.0538
_refine_ls_shift/su_max 0.001
_refine_ls_shift/su_mean 0.000
_refine_ls_structure_factor_coef Fsqd
_refine_ls_weighting_details 'calc w=1/[\s^2^(Fo^2^)+(0.0744P)^2^+1.9084P] where P=(Fo^2^+2Fc^2^)/3'
_refine_ls_weighting_scheme calc
_refine_ls_wR_factor_gt 0.1382
_refine_ls_wR_factor_ref 0.1397
_reflns_number_gt 5169
_reflns_number_total 5319
_reflns_threshold_expression >2sigma(I)
_cod_data_source_file om500898v_si_002.cif
_cod_data_source_block compound3
_cod_depositor_comments 'Adding full bibliography for 4084581--4084582.cif.'
_cod_original_sg_symbol_Hall 'P 2yb '
_cod_original_sg_symbol_H-M 'P 21 '
_cod_database_code 4084582

loop_
_symmetry_equiv_pos_as_xyz
'x, y, z'
'-x, y+1/2, -z'

loop_
_atom_site_label
_atom_site_type_symbol
_atom_site_fract_x
_atom_site_fract_y
_atom_site_fract_z
_atom_site_U_iso_or_equiv
_atom_site_adp_type
_atom_site_occupancy
_atom_site_symmetry_multiplicity
_atom_site_calc_flag
_atom_site_refinement_flags
_atom_site_disorder_assembly
_atom_site_disorder_group
C1 C 0.2809(8) 0.8888(3) 0.6900(3) 0.0371(10) Uani 1 1 d . . .
H1 H 0.1270 0.8739 0.6835 0.045 Uiso 1 1 calc R . .
C2 C 0.4117(7) 0.9297(3) 0.6317(2) 0.0367(9) Uani 1 1 d . . .
C3 C 0.6372(8) 0.9407(3) 0.6656(3) 0.0408(10) Uani 1 1 d . . .
H2 H 0.7583 0.9665 0.6399 0.049 Uiso 1 1 calc R . .
C4 C 0.6448(8) 0.9061(3) 0.7434(3) 0.0364(9) Uani 1 1 d . . .
H3 H 0.7742 0.9044 0.7788 0.044 Uiso 1 1 calc R . .
C5 C 0.4279(8) 0.8739(3) 0.7616(3) 0.0368(10) Uani 1 1 d . . .
Fe1 Fe 0.41051(9) 0.99553(3) 0.73664(3) 0.03305(16) Uani 1 1 d . . .
C6 C 0.1355(10) 1.0636(3) 0.7680(3) 0.0553(13) Uani 1 1 d . . .
H4 H -0.0183 1.0483 0.7623 0.066 Uiso 1 1 calc R . .
C7 C 0.2583(12) 1.1048(3) 0.7088(3) 0.0602(16) Uani 1 1 d . . .
H5 H 0.2017 1.1217 0.6571 0.072 Uiso 1 1 calc R . .
C8 C 0.4828(13) 1.1165(3) 0.7407(3) 0.0618(16) Uani 1 1 d . . .
H6 H 0.6030 1.1423 0.7145 0.074 Uiso 1 1 calc R . .
C9 C 0.4909(13) 1.0813(3) 0.8210(3) 0.0682(17) Uani 1 1 d . . .
H7 H 0.6173 1.0798 0.8578 0.082 Uiso 1 1 calc R . .
C10 C 0.2722(11) 1.0491(3) 0.8344(3) 0.0583(14) Uani 1 1 d . . .
H8 H 0.2289 1.0219 0.8820 0.070 Uiso 1 1 calc R . .
C11 C 0.3309(7) 0.9579(3) 0.5501(2) 0.0347(9) Uani 1 1 d . . .
C12 C 0.1816(7) 0.9112(3) 0.5044(3) 0.0369(9) Uani 1 1 d . . .
H9 H 0.1303 0.8613 0.5257 0.044 Uiso 1 1 calc R . .
C13 C 0.1042(6) 0.9361(2) 0.4271(2) 0.0291(8) Uani 1 1 d . . .
C14 C 0.1809(5) 1.0107(2) 0.3985(2) 0.0248(8) Uani 1 1 d . . .
H10 H 0.1310 1.0283 0.3462 0.030 Uiso 1 1 calc R . .
C15 C 0.3284(7) 1.0603(2) 0.4441(2) 0.0317(8) Uani 1 1 d . . .
C16 C 0.4070(7) 1.0324(3) 0.5199(3) 0.0347(9) Uani 1 1 d . . .
H11 H 0.5122 1.0638 0.5510 0.042 Uiso 1 1 calc R . .
C17 C -0.0455(6) 0.8790(2) 0.3753(2) 0.0318(8) Uani 1 1 d . . .
C18 C -0.2672(9) 0.8656(4) 0.4160(4) 0.0607(14) Uani 1 1 d . . .
H12 H -0.3622 0.8292 0.3828 0.091 Uiso 1 1 calc R . .
H13 H -0.3440 0.9177 0.4221 0.091 Uiso 1 1 calc R . .
H14 H -0.2384 0.8413 0.4695 0.091 Uiso 1 1 calc R . .
C19 C 0.0755(10) 0.7974(3) 0.3679(4) 0.0613(15) Uani 1 1 d . . .
H15 H -0.0182 0.7603 0.3350 0.092 Uiso 1 1 calc R . .
H16 H 0.1025 0.7741 0.4219 0.092 Uiso 1 1 calc R . .
H17 H 0.2196 0.8056 0.3422 0.092 Uiso 1 1 calc R . .
C20 C -0.0911(11) 0.9119(3) 0.2909(3) 0.0605(15) Uani 1 1 d . . .
H18 H -0.1869 0.8738 0.2600 0.091 Uiso 1 1 calc R . .
H19 H 0.0516 0.9188 0.2639 0.091 Uiso 1 1 calc R . .
H20 H -0.1674 0.9644 0.2942 0.091 Uiso 1 1 calc R . .
C21 C 0.4000(6) 1.1424(2) 0.4092(2) 0.0313(8) Uani 1 1 d . . .
C22 C 0.5588(7) 1.1883(3) 0.4690(3) 0.0392(9) Uani 1 1 d . . .
H21 H 0.6894 1.1543 0.4831 0.059 Uiso 1 1 calc R . .
H22 H 0.4785 1.2013 0.5181 0.059 Uiso 1 1 calc R . .
H23 H 0.6093 1.2386 0.4438 0.059 Uiso 1 1 calc R . .
C23 C 0.1977(7) 1.1959(3) 0.3892(3) 0.0381(9) Uani 1 1 d . . .
H24 H 0.1144 1.2055 0.4383 0.057 Uiso 1 1 calc R . .
H25 H 0.0994 1.1688 0.3488 0.057 Uiso 1 1 calc R . .
H26 H 0.2487 1.2478 0.3676 0.057 Uiso 1 1 calc R . .
C24 C 0.5310(7) 1.1270(3) 0.3327(3) 0.0409(10) Uani 1 1 d . . .
H27 H 0.6613 1.0925 0.3459 0.061 Uiso 1 1 calc R . .
H28 H 0.5824 1.1788 0.3110 0.061 Uiso 1 1 calc R . .
H29 H 0.4330 1.0999 0.2922 0.061 Uiso 1 1 calc R . .
C25 C 0.3617(7) 0.8347(3) 0.8371(2) 0.0368(9) Uani 1 1 d . . .
C26 C 0.2115(7) 0.7695(3) 0.8355(2) 0.0359(9) Uani 1 1 d . . .
H30 H 0.1443 0.7528 0.7853 0.043 Uiso 1 1 calc R . .
C27 C 0.1577(6) 0.7281(2) 0.9061(2) 0.0319(8) Uani 1 1 d . . .
C28 C 0.2598(6) 0.7550(2) 0.9791(2) 0.0279(7) Uani 1 1 d . . .
H31 H 0.2303 0.7263 1.0273 0.033 Uiso 1 1 calc R . .
C29 C 0.4023(7) 0.8219(2) 0.9838(2) 0.0355(9) Uani 1 1 d . A .
C30 C 0.4575(7) 0.8590(3) 0.9114(2) 0.0373(9) Uani 1 1 d . . .
H32 H 0.5637 0.9020 0.9127 0.045 Uiso 1 1 calc R . .
C31 C 0.0117(7) 0.6516(3) 0.9012(2) 0.0352(9) Uani 1 1 d . . .
C32 C -0.2304(8) 0.6754(4) 0.8738(3) 0.0541(13) Uani 1 1 d . . .
H33 H -0.2275 0.7043 0.8221 0.081 Uiso 1 1 calc R . .
H34 H -0.2950 0.7107 0.9147 0.081 Uiso 1 1 calc R . .
H35 H -0.3225 0.6264 0.8674 0.081 Uiso 1 1 calc R . .
C33 C 0.1001(8) 0.5928(3) 0.8383(3) 0.0449(10) Uani 1 1 d . . .
H36 H 0.1057 0.6202 0.7859 0.067 Uiso 1 1 calc R . .
H37 H -0.0002 0.5458 0.8335 0.067 Uiso 1 1 calc R . .
H38 H 0.2516 0.5747 0.8552 0.067 Uiso 1 1 calc R . .
C34 C 0.0036(11) 0.6066(4) 0.9821(3) 0.0616(15) Uani 1 1 d . . .
H39 H -0.0927 0.5586 0.9757 0.092 Uiso 1 1 calc R . .
H40 H -0.0577 0.6426 1.0230 0.092 Uiso 1 1 calc R . .
H41 H 0.1559 0.5898 0.9993 0.092 Uiso 1 1 calc R . .
C35 C 0.5086(7) 0.8502(3) 1.0653(2) 0.0365(9) Uani 1 1 d . . .
C36 C 0.7522(12) 0.8610(6) 1.0608(4) 0.050(2) Uani 0.671(9) 1 d P A 1
H42 H 0.8143 0.8790 1.1134 0.075 Uiso 0.671(9) 1 calc PR A 1
H43 H 0.7835 0.9020 1.0197 0.075 Uiso 0.671(9) 1 calc PR A 1
H44 H 0.8217 0.8095 1.0461 0.075 Uiso 0.671(9) 1 calc PR A 1
C37 C 0.4490(15) 0.7941(5) 1.1358(4) 0.051(2) Uani 0.671(9) 1 d P A 1
H45 H 0.2852 0.7883 1.1373 0.077 Uiso 0.671(9) 1 calc PR A 1
H46 H 0.5064 0.8176 1.1869 0.077 Uiso 0.671(9) 1 calc PR A 1
H47 H 0.5175 0.7407 1.1282 0.077 Uiso 0.671(9) 1 calc PR A 1
C38 C 0.4000(12) 0.9355(5) 1.0859(5) 0.0478(19) Uani 0.671(9) 1 d P A 1
H48 H 0.2366 0.9294 1.0893 0.072 Uiso 0.671(9) 1 calc PR A 1
H49 H 0.4332 0.9745 1.0433 0.072 Uiso 0.671(9) 1 calc PR A 1
H50 H 0.4631 0.9550 1.1379 0.072 Uiso 0.671(9) 1 calc PR A 1
C39 C 0.665(3) 0.9218(11) 1.0554(9) 0.061(6) Uani 0.329(9) 1 d P A 2
H51 H 0.7715 0.9096 1.0134 0.091 Uiso 0.329(9) 1 calc PR A 2
H52 H 0.7469 0.9323 1.1067 0.091 Uiso 0.329(9) 1 calc PR A 2
H53 H 0.5761 0.9698 1.0398 0.091 Uiso 0.329(9) 1 calc PR A 2
C40 C 0.681(3) 0.7771(8) 1.0948(7) 0.039(4) Uani 0.329(9) 1 d P A 2
H54 H 0.7960 0.7696 1.0545 0.058 Uiso 0.329(9) 1 calc PR A 2
H55 H 0.5963 0.7266 1.1006 0.058 Uiso 0.329(9) 1 calc PR A 2
H56 H 0.7538 0.7916 1.1469 0.058 Uiso 0.329(9) 1 calc PR A 2
C41 C 0.345(2) 0.8605(11) 1.1250(7) 0.049(4) Uani 0.329(9) 1 d P A 2
H57 H 0.4186 0.8784 1.1758 0.073 Uiso 0.329(9) 1 calc PR A 2
H58 H 0.2679 0.8088 1.1338 0.073 Uiso 0.329(9) 1 calc PR A 2
H59 H 0.2345 0.9013 1.1066 0.073 Uiso 0.329(9) 1 calc PR A 2

loop_
_atom_site_aniso_label
_atom_site_aniso_U_11
_atom_site_aniso_U_22
_atom_site_aniso_U_33
_atom_site_aniso_U_23
_atom_site_aniso_U_13
_atom_site_aniso_U_12
C1 0.052(2) 0.035(2) 0.024(2) 0.0002(17) -0.0013(18) -0.0020(19)
C2 0.052(2) 0.032(2) 0.026(2) 0.0037(16) 0.0014(17) 0.0129(18)
C3 0.057(2) 0.032(2) 0.033(2) 0.0020(17) 0.0029(18) 0.0041(19)
C4 0.053(2) 0.028(2) 0.027(2) -0.0040(16) -0.0071(17) 0.0108(18)
C5 0.054(2) 0.033(2) 0.023(2) -0.0022(18) -0.0015(17) 0.0097(19)
Fe1 0.0589(3) 0.0229(3) 0.0174(2) 0.0001(2) 0.0025(2) 0.0078(3)
C6 0.070(3) 0.036(3) 0.061(3) 0.003(2) 0.016(3) 0.012(2)
C7 0.106(5) 0.036(3) 0.038(3) -0.002(2) -0.004(3) 0.026(3)
C8 0.107(5) 0.032(3) 0.047(3) -0.006(2) 0.015(3) 0.000(3)
C9 0.116(5) 0.041(3) 0.046(3) -0.020(2) -0.017(3) 0.019(3)
C10 0.097(4) 0.043(3) 0.035(2) -0.001(2) 0.012(3) 0.016(3)
C11 0.043(2) 0.036(2) 0.025(2) 0.0010(17) 0.0071(16) 0.0105(17)
C12 0.051(2) 0.028(2) 0.032(2) 0.0088(17) 0.0039(17) -0.0030(17)
C13 0.0385(19) 0.0244(18) 0.0241(19) 0.0050(15) -0.0019(15) -0.0001(15)
C14 0.0325(16) 0.024(2) 0.0183(15) 0.0068(14) 0.0005(12) -0.0004(14)
C15 0.040(2) 0.030(2) 0.0248(18) 0.0012(16) -0.0005(15) -0.0032(16)
C16 0.040(2) 0.034(2) 0.030(2) -0.0031(17) 0.0013(16) 0.0027(17)
C17 0.0385(19) 0.0258(19) 0.031(2) 0.0042(16) -0.0066(16) -0.0016(15)
C18 0.055(3) 0.064(3) 0.063(3) 0.008(3) -0.001(2) -0.011(3)
C19 0.069(3) 0.036(3) 0.078(4) -0.004(3) -0.018(3) 0.002(2)
C20 0.091(4) 0.047(3) 0.042(3) 0.005(2) -0.021(3) -0.021(3)
C21 0.0397(19) 0.027(2) 0.0271(19) 0.0055(15) -0.0017(16) -0.0108(16)
C22 0.048(2) 0.031(2) 0.038(2) 0.0022(18) -0.0066(18) -0.0140(18)
C23 0.046(2) 0.028(2) 0.040(2) 0.0064(18) -0.0009(18) -0.0082(18)
C24 0.047(2) 0.040(2) 0.037(2) 0.0027(18) 0.0094(18) -0.0035(18)
C25 0.048(2) 0.034(2) 0.029(2) 0.0034(17) 0.0000(17) 0.0086(18)
C26 0.044(2) 0.042(2) 0.0208(18) -0.0013(16) -0.0046(16) 0.0005(18)
C27 0.0335(19) 0.039(2) 0.0230(18) -0.0003(16) 0.0004(15) -0.0026(16)
C28 0.0381(18) 0.0296(19) 0.0159(16) -0.0002(14) 0.0007(14) 0.0030(15)
C29 0.049(2) 0.034(2) 0.0227(19) 0.0017(16) -0.0078(16) 0.0006(17)
C30 0.052(2) 0.032(2) 0.027(2) 0.0023(17) -0.0014(17) -0.0011(18)
C31 0.039(2) 0.046(2) 0.0207(18) -0.0044(17) 0.0026(15) -0.0052(18)
C32 0.045(2) 0.064(3) 0.054(3) -0.020(3) 0.007(2) -0.002(2)
C33 0.050(2) 0.043(3) 0.042(2) -0.003(2) 0.0072(19) -0.012(2)
C34 0.096(4) 0.060(3) 0.030(2) 0.003(2) 0.006(2) -0.036(3)
C35 0.054(2) 0.036(2) 0.0191(18) 0.0002(16) -0.0038(16) -0.0055(19)
C36 0.055(4) 0.065(6) 0.030(3) -0.015(4) -0.007(3) 0.004(4)
C37 0.087(6) 0.046(4) 0.018(3) 0.002(3) -0.012(3) -0.021(4)
C38 0.045(4) 0.047(4) 0.051(4) -0.016(3) -0.009(3) 0.003(3)
C39 0.098(13) 0.057(11) 0.025(7) 0.012(7) -0.030(8) -0.037(10)
C40 0.073(9) 0.027(6) 0.016(5) -0.002(5) -0.011(6) 0.006(6)
C41 0.047(7) 0.079(12) 0.020(6) -0.023(7) -0.005(5) 0.015(7)

loop_
_atom_type_symbol
_atom_type_description
_atom_type_scat_dispersion_real
_atom_type_scat_dispersion_imag
_atom_type_scat_source
C C 0.0033 0.0016 'International Tables Vol C Tables 4.2.6.8 and 6.1.1.4'
H H 0.0000 0.0000 'International Tables Vol C Tables 4.2.6.8 and 6.1.1.4'
Fe Fe 0.3463 0.8444 'International Tables Vol C Tables 4.2.6.8 and 6.1.1.4'

loop_
_geom_angle_atom_site_label_1
_geom_angle_atom_site_label_2
_geom_angle_atom_site_label_3
_geom_angle
C2 C1 C5 107.5(4)
C2 C1 Fe1 69.2(3)
C5 C1 Fe1 68.6(2)
C2 C1 H1 126.2
C5 C1 H1 126.2
Fe1 C1 H1 127.5
C1 C2 C3 108.5(4)
C1 C2 C11 126.3(4)
C3 C2 C11 125.2(4)
C1 C2 Fe1 70.1(2)
C3 C2 Fe1 68.7(2)
C11 C2 Fe1 126.2(3)
C4 C3 C2 107.6(4)
C4 C3 Fe1 69.6(3)
C2 C3 Fe1 69.8(2)
C4 C3 H2 126.2
C2 C3 H2 126.2
Fe1 C3 H2 126.0
C3 C4 C5 110.0(4)
C3 C4 Fe1 69.9(2)
C5 C4 Fe1 70.1(3)
C3 C4 H3 125.0
C5 C4 H3 125.0
Fe1 C4 H3 126.6
C4 C5 C1 106.4(4)
C4 C5 C25 127.5(4)
C1 C5 C25 126.1(4)
C4 C5 Fe1 68.6(3)
C1 C5 Fe1 69.5(2)
C25 C5 Fe1 126.0(3)
C4 Fe1 C9 108.9(2)
C4 Fe1 C3 40.56(17)
C9 Fe1 C3 124.2(3)
C4 Fe1 C8 124.4(3)
C9 Fe1 C8 41.7(2)
C3 Fe1 C8 108.1(2)
C4 Fe1 C10 124.45(19)
C9 Fe1 C10 41.1(3)
C3 Fe1 C10 160.9(2)
C8 Fe1 C10 69.0(2)
C4 Fe1 C2 68.81(16)
C9 Fe1 C2 160.6(3)
C3 Fe1 C2 41.51(18)
C8 Fe1 C2 122.6(2)
C10 Fe1 C2 156.2(2)
C4 Fe1 C5 41.27(19)
C9 Fe1 C5 122.2(2)
C3 Fe1 C5 69.61(18)
C8 Fe1 C5 160.1(2)
C10 Fe1 C5 106.4(2)
C2 Fe1 C5 69.55(17)
C4 Fe1 C1 69.34(18)
C9 Fe1 C1 158.0(2)
C3 Fe1 C1 69.52(19)
C8 Fe1 C1 157.3(2)
C10 Fe1 C1 120.7(2)
C2 Fe1 C1 40.72(18)
C5 Fe1 C1 41.86(17)
C4 Fe1 C7 160.5(2)
C9 Fe1 C7 68.7(2)
C3 Fe1 C7 123.7(2)
C8 Fe1 C7 40.8(3)
C10 Fe1 C7 67.2(2)
C2 Fe1 C7 106.78(19)
C5 Fe1 C7 156.8(2)
C1 Fe1 C7 120.5(2)
C4 Fe1 C6 158.35(19)
C9 Fe1 C6 67.6(3)
C3 Fe1 C6 159.21(18)
C8 Fe1 C6 68.2(3)
C10 Fe1 C6 38.8(2)
C2 Fe1 C6 121.9(2)
C5 Fe1 C6 121.0(2)
C1 Fe1 C6 105.6(2)
C7 Fe1 C6 40.2(2)
C10 C6 C7 109.5(6)
C10 C6 Fe1 69.7(3)
C7 C6 Fe1 69.8(3)
C10 C6 H4 125.2
C7 C6 H4 125.2
Fe1 C6 H4 126.9
C6 C7 C8 107.8(5)
C6 C7 Fe1 70.1(3)
C8 C7 Fe1 68.8(3)
C6 C7 H5 126.1
C8 C7 H5 126.1
Fe1 C7 H5 126.6
C7 C8 C9 106.5(6)
C7 C8 Fe1 70.3(3)
C9 C8 Fe1 68.8(3)
C7 C8 H6 126.7
C9 C8 H6 126.7
Fe1 C8 H6 125.7
C10 C9 C8 106.9(6)
C10 C9 Fe1 69.8(3)
C8 C9 Fe1 69.5(3)
C10 C9 H7 126.6
C8 C9 H7 126.6
Fe1 C9 H7 125.7
C6 C10 C9 109.2(5)
C6 C10 Fe1 71.5(3)
C9 C10 Fe1 69.1(3)
C6 C10 H8 125.4
C9 C10 H8 125.4
Fe1 C10 H8 125.6
C12 C11 C16 120.1(4)
C12 C11 C2 120.1(4)
C16 C11 C2 119.8(4)
C11 C12 C13 121.2(4)
C11 C12 H9 119.4
C13 C12 H9 119.4
C14 C13 C12 117.6(4)
C14 C13 C17 122.7(3)
C12 C13 C17 119.5(4)
C13 C14 C15 122.5(3)
C13 C14 H10 118.7
C15 C14 H10 118.7
C14 C15 C16 118.2(4)
C14 C15 C21 119.3(3)
C16 C15 C21 122.5(3)
C15 C16 C11 120.2(4)
C15 C16 H11 119.9
C11 C16 H11 119.9
C20 C17 C18 109.4(4)
C20 C17 C19 108.0(4)
C18 C17 C19 109.0(4)
C20 C17 C13 112.1(3)
C18 C17 C13 109.7(4)
C19 C17 C13 108.6(3)
C17 C18 H12 109.5
C17 C18 H13 109.5
H12 C18 H13 109.5
C17 C18 H14 109.5
H12 C18 H14 109.5
H13 C18 H14 109.5
C17 C19 H15 109.5
C17 C19 H16 109.5
H15 C19 H16 109.5
C17 C19 H17 109.5
H15 C19 H17 109.5
H16 C19 H17 109.5
C17 C20 H18 109.5
C17 C20 H19 109.5
H18 C20 H19 109.5
C17 C20 H20 109.5
H18 C20 H20 109.5
H19 C20 H20 109.5
C23 C21 C24 109.8(3)
C23 C21 C15 111.4(3)
C24 C21 C15 108.7(3)
C23 C21 C22 108.5(3)
C24 C21 C22 107.1(3)
C15 C21 C22 111.3(3)
C21 C22 H21 109.5
C21 C22 H22 109.5
H21 C22 H22 109.5
C21 C22 H23 109.5
H21 C22 H23 109.5
H22 C22 H23 109.5
C21 C23 H24 109.5
C21 C23 H25 109.5
H24 C23 H25 109.5
C21 C23 H26 109.5
H24 C23 H26 109.5
H25 C23 H26 109.5
C21 C24 H27 109.5
C21 C24 H28 109.5
H27 C24 H28 109.5
C21 C24 H29 109.5
H27 C24 H29 109.5
H28 C24 H29 109.5
C30 C25 C26 118.5(4)
C30 C25 C5 120.6(4)
C26 C25 C5 120.8(4)
C25 C26 C27 121.7(3)
C25 C26 H30 119.2
C27 C26 H30 119.2
C26 C27 C28 117.3(4)
C26 C27 C31 120.2(3)
C28 C27 C31 122.2(3)
C29 C28 C27 122.8(3)
C29 C28 H31 118.6
C27 C28 H31 118.6
C28 C29 C30 117.5(3)
C28 C29 C35 121.2(3)
C30 C29 C35 121.1(4)
C29 C30 C25 122.0(4)
C29 C30 H32 119.0
C25 C30 H32 119.0
C33 C31 C27 110.5(3)
C33 C31 C34 108.1(4)
C27 C31 C34 112.8(3)
C33 C31 C32 107.6(3)
C27 C31 C32 109.1(4)
C34 C31 C32 108.7(4)
C31 C32 H33 109.5
C31 C32 H34 109.5
H33 C32 H34 109.5
C31 C32 H35 109.5
H33 C32 H35 109.5
H34 C32 H35 109.5
C31 C33 H36 109.5
C31 C33 H37 109.5
H36 C33 H37 109.5
C31 C33 H38 109.5
H36 C33 H38 109.5
H37 C33 H38 109.5
C31 C34 H39 109.5
C31 C34 H40 109.5
H39 C34 H40 109.5
C31 C34 H41 109.5
H39 C34 H41 109.5
H40 C34 H41 109.5
C41 C35 C36 136.5(7)
C41 C35 C39 114.8(11)
C36 C35 C39 44.6(9)
C41 C35 C37 50.5(8)
C36 C35 C37 111.6(5)
C39 C35 C37 135.2(6)
C41 C35 C29 112.0(6)
C36 C35 C29 111.5(4)
C39 C35 C29 112.0(6)
C37 C35 C29 112.5(4)
C41 C35 C38 56.8(8)
C36 C35 C38 108.2(5)
C39 C35 C38 65.7(9)
C37 C35 C38 105.2(5)
C29 C35 C38 107.4(4)
C41 C35 C40 108.5(9)
C36 C35 C40 59.8(7)
C39 C35 C40 103.0(10)
C37 C35 C40 59.6(6)
C29 C35 C40 105.6(5)
C38 C35 C40 147.0(5)
C35 C36 H42 109.5
C35 C36 H43 109.5
H42 C36 H43 109.5
C35 C36 H44 109.5
H42 C36 H44 109.5
H43 C36 H44 109.5
C35 C37 H45 109.5
C35 C37 H46 109.5
H45 C37 H46 109.5
C35 C37 H47 109.5
H45 C37 H47 109.5
H46 C37 H47 109.5
C35 C38 H48 109.5
C35 C38 H49 109.5
H48 C38 H49 109.5
C35 C38 H50 109.5
H48 C38 H50 109.5
H49 C38 H50 109.5
C35 C39 H51 109.5
C35 C39 H52 109.5
H51 C39 H52 109.5
C35 C39 H53 109.5
H51 C39 H53 109.5
H52 C39 H53 109.5
C35 C40 H54 109.5
C35 C40 H55 109.5
H54 C40 H55 109.5
C35 C40 H56 109.5
H54 C40 H56 109.5
H55 C40 H56 109.5
C35 C41 H57 109.5
C35 C41 H58 109.5
H57 C41 H58 109.5
C35 C41 H59 109.5
H57 C41 H59 109.5
H58 C41 H59 109.5

loop_
_geom_bond_atom_site_label_1
_geom_bond_atom_site_label_2
_geom_bond_distance
C1 C2 1.430(6)
C1 C5 1.468(6)
C1 Fe1 2.061(4)
C1 H1 0.9500
C2 C3 1.446(6)
C2 C11 1.491(5)
C2 Fe1 2.048(4)
C3 C4 1.408(6)
C3 Fe1 2.033(5)
C3 H2 0.9500
C4 C5 1.437(7)
C4 Fe1 2.029(4)
C4 H3 0.9500
C5 C25 1.471(6)
C5 Fe1 2.049(5)
Fe1 C9 2.032(5)
Fe1 C8 2.041(6)
Fe1 C10 2.042(5)
Fe1 C7 2.061(5)
Fe1 C6 2.065(5)
C6 C10 1.364(8)
C6 C7 1.417(9)
C6 H4 0.9500
C7 C8 1.432(10)
C7 H5 0.9500
C8 C9 1.449(8)
C8 H6 0.9500
C9 C10 1.430(9)
C9 H7 0.9500
C10 H8 0.9500
C11 C12 1.380(6)
C11 C16 1.406(6)
C12 C13 1.406(5)
C12 H9 0.9500
C13 C14 1.399(5)
C13 C17 1.535(5)
C14 C15 1.399(5)
C14 H10 0.9500
C15 C16 1.401(6)
C15 C21 1.538(5)
C16 H11 0.9500
C17 C20 1.514(6)
C17 C18 1.518(7)
C17 C19 1.534(7)
C18 H12 0.9800
C18 H13 0.9800
C18 H14 0.9800
C19 H15 0.9800
C19 H16 0.9800
C19 H17 0.9800
C20 H18 0.9800
C20 H19 0.9800
C20 H20 0.9800
C21 C23 1.519(6)
C21 C24 1.531(6)
C21 C22 1.542(5)
C22 H21 0.9800
C22 H22 0.9800
C22 H23 0.9800
C23 H24 0.9800
C23 H25 0.9800
C23 H26 0.9800
C24 H27 0.9800
C24 H28 0.9800
C24 H29 0.9800
C25 C30 1.395(6)
C25 C26 1.399(6)
C26 C27 1.400(6)
C26 H30 0.9500
C27 C28 1.403(5)
C27 C31 1.532(6)
C28 C29 1.392(6)
C28 H31 0.9500
C29 C30 1.395(6)
C29 C35 1.542(5)
C30 H32 0.9500
C31 C33 1.529(6)
C31 C34 1.533(6)
C31 C32 1.545(6)
C32 H33 0.9800
C32 H34 0.9800
C32 H35 0.9800
C33 H36 0.9800
C33 H37 0.9800
C33 H38 0.9800
C34 H39 0.9800
C34 H40 0.9800
C34 H41 0.9800
C35 C41 1.422(14)
C35 C36 1.465(9)
C35 C39 1.514(15)
C35 C37 1.540(8)
C35 C38 1.590(8)
C35 C40 1.645(13)
C36 H42 0.9800
C36 H43 0.9800
C36 H44 0.9800
C37 H45 0.9800
C37 H46 0.9800
C37 H47 0.9800
C38 H48 0.9800
C38 H49 0.9800
C38 H50 0.9800
C39 H51 0.9800
C39 H52 0.9800
C39 H53 0.9800
C40 H54 0.9800
C40 H55 0.9800
C40 H56 0.9800
C41 H57 0.9800
C41 H58 0.9800
C41 H59 0.9800

loop_
_geom_torsion_atom_site_label_1
_geom_torsion_atom_site_label_2
_geom_torsion_atom_site_label_3
_geom_torsion_atom_site_label_4
_geom_torsion
C5 C1 C2 C3 0.0(5)
Fe1 C1 C2 C3 58.1(3)
C5 C1 C2 C11 -179.0(4)
Fe1 C1 C2 C11 -120.9(4)
C5 C1 C2 Fe1 -58.1(3)
C1 C2 C3 C4 0.6(5)
C11 C2 C3 C4 179.6(4)
Fe1 C2 C3 C4 59.5(3)
C1 C2 C3 Fe1 -58.9(3)
C11 C2 C3 Fe1 120.0(4)
C2 C3 C4 C5 -0.9(5)
Fe1 C3 C4 C5 58.8(3)
C2 C3 C4 Fe1 -59.7(3)
C3 C4 C5 C1 0.9(5)
Fe1 C4 C5 C1 59.5(3)
C3 C4 C5 C25 -178.3(4)
Fe1 C4 C5 C25 -119.7(5)
C3 C4 C5 Fe1 -58.6(3)
C2 C1 C5 C4 -0.5(5)
Fe1 C1 C5 C4 -58.9(3)
C2 C1 C5 C25 178.7(4)
Fe1 C1 C5 C25 120.3(4)
C2 C1 C5 Fe1 58.4(3)
C3 C4 Fe1 C9 -121.0(3)
C5 C4 Fe1 C9 117.7(3)
C5 C4 Fe1 C3 -121.3(4)
C3 C4 Fe1 C8 -77.3(3)
C5 C4 Fe1 C8 161.5(3)
C3 C4 Fe1 C10 -164.0(3)
C5 C4 Fe1 C10 74.7(3)
C3 C4 Fe1 C2 38.5(3)
C5 C4 Fe1 C2 -82.7(3)
C3 C4 Fe1 C5 121.3(4)
C3 C4 Fe1 C1 82.3(3)
C5 C4 Fe1 C1 -39.0(3)
C3 C4 Fe1 C7 -41.8(7)
C5 C4 Fe1 C7 -163.1(6)
C3 C4 Fe1 C6 162.5(5)
C5 C4 Fe1 C6 41.2(6)
C2 C3 Fe1 C4 118.8(4)
C4 C3 Fe1 C9 78.8(3)
C2 C3 Fe1 C9 -162.4(3)
C4 C3 Fe1 C8 122.1(3)
C2 C3 Fe1 C8 -119.1(3)
C4 C3 Fe1 C10 44.2(8)
C2 C3 Fe1 C10 162.9(6)
C4 C3 Fe1 C2 -118.8(4)
C4 C3 Fe1 C5 -37.0(3)
C2 C3 Fe1 C5 81.8(3)
C4 C3 Fe1 C1 -81.8(3)
C2 C3 Fe1 C1 37.0(2)
C4 C3 Fe1 C7 164.5(3)
C2 C3 Fe1 C7 -76.7(3)
C4 C3 Fe1 C6 -161.8(5)
C2 C3 Fe1 C6 -43.0(7)
C1 C2 Fe1 C4 82.5(3)
C3 C2 Fe1 C4 -37.7(3)
C11 C2 Fe1 C4 -156.4(4)
C1 C2 Fe1 C9 169.2(6)
C3 C2 Fe1 C9 49.0(7)
C11 C2 Fe1 C9 -69.7(8)
C1 C2 Fe1 C3 120.2(3)
C11 C2 Fe1 C3 -118.7(5)
C1 C2 Fe1 C8 -159.4(3)
C3 C2 Fe1 C8 80.4(4)
C11 C2 Fe1 C8 -38.3(5)
C1 C2 Fe1 C10 -46.0(6)
C3 C2 Fe1 C10 -166.3(4)
C11 C2 Fe1 C10 75.0(6)
C1 C2 Fe1 C5 38.3(3)
C3 C2 Fe1 C5 -82.0(3)
C11 C2 Fe1 C5 159.3(4)
C3 C2 Fe1 C1 -120.2(3)
C11 C2 Fe1 C1 121.0(5)
C1 C2 Fe1 C7 -117.5(3)
C3 C2 Fe1 C7 122.2(3)
C11 C2 Fe1 C7 3.5(5)
C1 C2 Fe1 C6 -76.3(3)
C3 C2 Fe1 C6 163.4(3)
C11 C2 Fe1 C6 44.7(5)
C1 C5 Fe1 C4 -118.0(4)
C25 C5 Fe1 C4 121.6(5)
C4 C5 Fe1 C9 -82.0(4)
C1 C5 Fe1 C9 160.0(3)
C25 C5 Fe1 C9 39.6(5)
C4 C5 Fe1 C3 36.4(2)
C1 C5 Fe1 C3 -81.7(3)
C25 C5 Fe1 C3 158.0(4)
C4 C5 Fe1 C8 -50.6(8)
C1 C5 Fe1 C8 -168.6(6)
C25 C5 Fe1 C8 71.0(8)
C4 C5 Fe1 C10 -124.0(3)
C1 C5 Fe1 C10 118.0(3)
C25 C5 Fe1 C10 -2.4(5)
C4 C5 Fe1 C2 80.8(3)
C1 C5 Fe1 C2 -37.2(3)
C25 C5 Fe1 C2 -157.6(4)
C4 C5 Fe1 C1 118.0(4)
C25 C5 Fe1 C1 -120.3(5)
C4 C5 Fe1 C7 165.7(5)
C1 C5 Fe1 C7 47.7(6)
C25 C5 Fe1 C7 -72.6(7)
C4 C5 Fe1 C6 -163.5(3)
C1 C5 Fe1 C6 78.4(3)
C25 C5 Fe1 C6 -41.9(5)
C2 C1 Fe1 C4 -81.1(3)
C5 C1 Fe1 C4 38.5(3)
C2 C1 Fe1 C9 -170.5(6)
C5 C1 Fe1 C9 -50.8(7)
C2 C1 Fe1 C3 -37.7(2)
C5 C1 Fe1 C3 81.9(3)
C2 C1 Fe1 C8 50.4(7)
C5 C1 Fe1 C8 170.0(6)
C2 C1 Fe1 C10 160.2(3)
C5 C1 Fe1 C10 -80.2(3)
C5 C1 Fe1 C2 119.6(4)
C2 C1 Fe1 C5 -119.6(4)
C2 C1 Fe1 C7 80.2(3)
C5 C1 Fe1 C7 -160.2(3)
C2 C1 Fe1 C6 121.0(3)
C5 C1 Fe1 C6 -119.4(3)
C4 Fe1 C6 C10 46.7(7)
C9 Fe1 C6 C10 -38.0(4)
C3 Fe1 C6 C10 -166.8(5)
C8 Fe1 C6 C10 -83.2(4)
C2 Fe1 C6 C10 161.0(3)
C5 Fe1 C6 C10 77.1(4)
C1 Fe1 C6 C10 119.9(4)
C7 Fe1 C6 C10 -121.1(5)
C4 Fe1 C6 C7 167.7(5)
C9 Fe1 C6 C7 83.1(4)
C3 Fe1 C6 C7 -45.8(8)
C8 Fe1 C6 C7 37.9(3)
C10 Fe1 C6 C7 121.1(5)
C2 Fe1 C6 C7 -77.9(4)
C5 Fe1 C6 C7 -161.8(3)
C1 Fe1 C6 C7 -119.1(3)
C10 C6 C7 C8 -0.2(6)
Fe1 C6 C7 C8 -58.6(4)
C10 C6 C7 Fe1 58.4(4)
C4 Fe1 C7 C6 -166.4(5)
C9 Fe1 C7 C6 -80.1(4)
C3 Fe1 C7 C6 162.2(3)
C8 Fe1 C7 C6 -119.3(5)
C10 Fe1 C7 C6 -35.6(4)
C2 Fe1 C7 C6 119.9(3)
C5 Fe1 C7 C6 42.7(7)
C1 Fe1 C7 C6 77.7(4)
C4 Fe1 C7 C8 -47.1(7)
C9 Fe1 C7 C8 39.3(4)
C3 Fe1 C7 C8 -78.5(4)
C10 Fe1 C7 C8 83.7(4)
C2 Fe1 C7 C8 -120.8(3)
C5 Fe1 C7 C8 162.1(5)
C1 Fe1 C7 C8 -163.0(3)
C6 Fe1 C7 C8 119.3(5)
C6 C7 C8 C9 -0.2(6)
Fe1 C7 C8 C9 -59.6(4)
C6 C7 C8 Fe1 59.4(4)
C4 Fe1 C8 C7 162.8(3)
C9 Fe1 C8 C7 -117.5(6)
C3 Fe1 C8 C7 120.9(4)
C10 Fe1 C8 C7 -79.1(4)
C2 Fe1 C8 C7 77.5(4)
C5 Fe1 C8 C7 -159.1(6)
C1 Fe1 C8 C7 40.9(8)
C6 Fe1 C8 C7 -37.3(3)
C4 Fe1 C8 C9 -79.7(4)
C3 Fe1 C8 C9 -121.5(4)
C10 Fe1 C8 C9 38.5(4)
C2 Fe1 C8 C9 -164.9(4)
C5 Fe1 C8 C9 -41.5(9)
C1 Fe1 C8 C9 158.4(6)
C7 Fe1 C8 C9 117.5(6)
C6 Fe1 C8 C9 80.3(4)
C7 C8 C9 C10 0.5(6)
Fe1 C8 C9 C10 -60.1(4)
C7 C8 C9 Fe1 60.6(4)
C4 Fe1 C9 C10 -121.2(3)
C3 Fe1 C9 C10 -163.6(3)
C8 Fe1 C9 C10 117.9(5)
C2 Fe1 C9 C10 159.2(5)
C5 Fe1 C9 C10 -77.5(4)
C1 Fe1 C9 C10 -39.8(8)
C7 Fe1 C9 C10 79.4(4)
C6 Fe1 C9 C10 36.0(3)
C4 Fe1 C9 C8 120.9(4)
C3 Fe1 C9 C8 78.5(4)
C10 Fe1 C9 C8 -117.9(5)
C2 Fe1 C9 C8 41.3(8)
C5 Fe1 C9 C8 164.6(4)
C1 Fe1 C9 C8 -157.7(6)
C7 Fe1 C9 C8 -38.5(4)
C6 Fe1 C9 C8 -81.9(4)
C7 C6 C10 C9 0.5(6)
Fe1 C6 C10 C9 59.0(4)
C7 C6 C10 Fe1 -58.5(4)
C8 C9 C10 C6 -0.6(6)
Fe1 C9 C10 C6 -60.5(4)
C8 C9 C10 Fe1 59.9(4)
C4 Fe1 C10 C6 -161.0(3)
C9 Fe1 C10 C6 120.0(5)
C3 Fe1 C10 C6 165.7(6)
C8 Fe1 C10 C6 80.9(4)
C2 Fe1 C10 C6 -43.1(6)
C5 Fe1 C10 C6 -119.5(3)
C1 Fe1 C10 C6 -76.2(4)
C7 Fe1 C10 C6 36.8(4)
C4 Fe1 C10 C9 79.0(4)
C3 Fe1 C10 C9 45.7(8)
C8 Fe1 C10 C9 -39.0(4)
C2 Fe1 C10 C9 -163.1(4)
C5 Fe1 C10 C9 120.6(3)
C1 Fe1 C10 C9 163.8(3)
C7 Fe1 C10 C9 -83.2(4)
C6 Fe1 C10 C9 -120.0(5)
C1 C2 C11 C12 -38.5(6)
C3 C2 C11 C12 142.7(4)
Fe1 C2 C11 C12 -129.3(4)
C1 C2 C11 C16 141.5(4)
C3 C2 C11 C16 -37.3(6)
Fe1 C2 C11 C16 50.7(5)
C16 C11 C12 C13 0.5(6)
C2 C11 C12 C13 -179.5(4)
C11 C12 C13 C14 -1.0(6)
C11 C12 C13 C17 174.8(4)
C12 C13 C14 C15 -0.4(6)
C17 C13 C14 C15 -176.0(4)
C13 C14 C15 C16 2.2(6)
C13 C14 C15 C21 -178.4(3)
C14 C15 C16 C11 -2.7(6)
C21 C15 C16 C11 178.0(3)
C12 C11 C16 C15 1.4(6)
C2 C11 C16 C15 -178.6(4)
C14 C13 C17 C20 1.9(6)
C12 C13 C17 C20 -173.7(4)
C14 C13 C17 C18 -119.8(4)
C12 C13 C17 C18 64.6(5)
C14 C13 C17 C19 121.1(4)
C12 C13 C17 C19 -54.4(5)
C14 C15 C21 C23 57.8(5)
C16 C15 C21 C23 -122.9(4)
C14 C15 C21 C24 -63.3(5)
C16 C15 C21 C24 116.0(4)
C14 C15 C21 C22 179.0(4)
C16 C15 C21 C22 -1.7(6)
C4 C5 C25 C30 33.0(7)
C1 C5 C25 C30 -146.0(5)
Fe1 C5 C25 C30 -56.4(5)
C4 C5 C25 C26 -143.3(5)
C1 C5 C25 C26 37.7(6)
Fe1 C5 C25 C26 127.3(4)
C30 C25 C26 C27 -0.5(6)
C5 C25 C26 C27 175.9(4)
C25 C26 C27 C28 0.3(6)
C25 C26 C27 C31 -173.7(4)
C26 C27 C28 C29 2.6(6)
C31 C27 C28 C29 176.5(4)
C27 C28 C29 C30 -5.1(6)
C27 C28 C29 C35 179.1(4)
C28 C29 C30 C25 4.9(6)
C35 C29 C30 C25 -179.4(4)
C26 C25 C30 C29 -2.2(6)
C5 C25 C30 C29 -178.5(4)
C26 C27 C31 C33 49.1(5)
C28 C27 C31 C33 -124.6(4)
C26 C27 C31 C34 170.2(4)
C28 C27 C31 C34 -3.5(6)
C26 C27 C31 C32 -68.9(5)
C28 C27 C31 C32 117.3(4)
C28 C29 C35 C41 -51.7(10)
C30 C29 C35 C41 132.8(9)
C28 C29 C35 C36 129.5(6)
C30 C29 C35 C36 -46.1(7)
C28 C29 C35 C39 177.7(10)
C30 C29 C35 C39 2.1(11)
C28 C29 C35 C37 3.2(7)
C30 C29 C35 C37 -172.4(5)
C28 C29 C35 C38 -112.1(5)
C30 C29 C35 C38 72.3(6)
C28 C29 C35 C40 66.3(7)
C30 C29 C35 C40 -109.3(7)
